data_7713654
loop_
_publ_author_name
'Pellei, Maura'
'Del Gobbo, Jo''
'Caviglia, Miriam'
'Karade, Deepika V.'
'Gandin, Valentina'
'Marzano, Cristina'
'Noonikara Poyil, Anurag'
'Dias, Rasika'
'Santini, Carlo'

_publ_section_title
;
 Synthesis and cytotoxicity studies of Cu(I) and Ag(I) complexes based on
 sterically hindered \b-diketonates with different degrees of fluorination
;
_journal_name_full 'Dalton Transactions'
_journal_paper_doi 10.1039/D3DT02179C
_journal_year 2023
_chemical_formula_moiety 'C55 H37 Cu F12 O2 P2'
_chemical_formula_sum 'C55 H37 Cu F12 O2 P2'
_chemical_formula_weight 1083.32
_space_group_crystal_system triclinic
_space_group_IT_number 2
_space_group_name_Hall '-P 1'
_space_group_name_H-M_alt 'P -1'
_atom_sites_solution_hydrogens geom
_atom_sites_solution_primary dual
_audit_creation_date 2023-07-04
_audit_creation_method
;
Olex2 1.5
(compiled 2023.03.06 svn.rbb2c1857 for OlexSys, GUI svn.r6748)
;
_audit_update_record
;
2023-07-05 deposited with the CCDC.	2023-08-03 downloaded from the CCDC.
;
_cell_angle_alpha 102.5570(10)
_cell_angle_beta 94.3400(10)
_cell_angle_gamma 97.1660(10)
_cell_formula_units_Z 4
_cell_length_a 13.5755(6)
_cell_length_b 19.2736(8)
_cell_length_c 20.1001(9)
_cell_measurement_reflns_used 9859
_cell_measurement_temperature 100.00
_cell_measurement_theta_max 29.60
_cell_measurement_theta_min 2.20
_cell_volume 5064.5(4)
_computing_cell_refinement 'SAINT V8.40A (Bruker, 2019)'
_computing_data_collection 'APEX3 Ver. 2016.5-0 (Bruker-AXS, 2016)'
_computing_data_reduction 'SAINT V8.40A (Bruker, 2019)'
_computing_molecular_graphics 'Olex2 1.5 (Dolomanov et al., 2009)'
_computing_publication_material 'Olex2 1.5 (Dolomanov et al., 2009)'
_computing_structure_refinement 'SHELXL 2018/3 (Sheldrick, 2015)'
_computing_structure_solution 'SHELXT 2014/5 (Sheldrick, 2014)'
_diffrn_ambient_temperature 100.00
_diffrn_detector 'charge-coupled device (CCD) area detector'
_diffrn_detector_area_resol_mean 7.9
_diffrn_detector_type 'PHOTON II 7 CPAD'
_diffrn_measured_fraction_theta_full 0.999
_diffrn_measured_fraction_theta_max 0.994
_diffrn_measurement_device 'three-circle diffractometer'
_diffrn_measurement_device_type 'Bruker Smart ApexII'
_diffrn_measurement_method '\f and \w scans'
_diffrn_radiation_collimation '0.6 mm double-pinhole'
_diffrn_radiation_detector 'PHOTON II 7 CPAD'
_diffrn_radiation_monochromator 'curved graphite'
_diffrn_radiation_probe x-ray
_diffrn_radiation_type 'Mo K\a'
_diffrn_radiation_wavelength 0.71073
_diffrn_radiation_xray_symbol K-L~3~
_diffrn_reflns_av_R_equivalents 0.0285
_diffrn_reflns_av_unetI/netI 0.0476
_diffrn_reflns_Laue_measured_fraction_full 0.999
_diffrn_reflns_Laue_measured_fraction_max 0.994
_diffrn_reflns_limit_h_max 18
_diffrn_reflns_limit_h_min -18
_diffrn_reflns_limit_k_max 26
_diffrn_reflns_limit_k_min -26
_diffrn_reflns_limit_l_max 27
_diffrn_reflns_limit_l_min -27
_diffrn_reflns_number 56923
_diffrn_reflns_point_group_measured_fraction_full 0.999
_diffrn_reflns_point_group_measured_fraction_max 0.994
_diffrn_reflns_theta_full 25.242
_diffrn_reflns_theta_max 29.130
_diffrn_reflns_theta_min 1.520
_diffrn_source 'fine-focus sealed X-ray tube'
_diffrn_source_current 30.0
_diffrn_source_power 1.5
_diffrn_source_type 'KFF MO-2KC-90'
_diffrn_source_voltage 50.0
_diffrn_standards_number 0
_exptl_absorpt_coefficient_mu 0.580
_exptl_absorpt_correction_T_max 0.7461
_exptl_absorpt_correction_T_min 0.6829
_exptl_absorpt_correction_type multi-scan
_exptl_absorpt_process_details
;
SADABS-2016/2 (Bruker,2016/2) was used for absorption correction.
wR2(int) was 0.0678 before and 0.0378 after correction.
The Ratio of minimum to maximum transmission is 0.9153.
The \l/2 correction factor is Not present.
;
_exptl_crystal_colour orange
_exptl_crystal_colour_primary orange
_exptl_crystal_density_diffrn 1.421
_exptl_crystal_density_method 'not measured'
_exptl_crystal_description blocks
_exptl_crystal_F_000 2200
_exptl_crystal_size_max 0.412
_exptl_crystal_size_mid 0.155
_exptl_crystal_size_min 0.152
_refine_diff_density_max 0.644
_refine_diff_density_min -0.718
_refine_diff_density_rms 0.065
_refine_ls_extinction_method none
_refine_ls_goodness_of_fit_ref 1.053
_refine_ls_hydrogen_treatment constr
_refine_ls_matrix_type full
_refine_ls_number_parameters 1297
_refine_ls_number_reflns 27098
_refine_ls_number_restraints 0
_refine_ls_restrained_S_all 1.053
_refine_ls_R_factor_all 0.0606
_refine_ls_R_factor_gt 0.0414
_refine_ls_shift/su_max 0.001
_refine_ls_shift/su_mean 0.000
_refine_ls_structure_factor_coef Fsqd
_refine_ls_weighting_details 'w=1/[\s^2^(Fo^2^)+(0.0457P)^2^+1.5825P] where P=(Fo^2^+2Fc^2^)/3'
_refine_ls_weighting_scheme calc
_refine_ls_wR_factor_gt 0.0974
_refine_ls_wR_factor_ref 0.1061
_reflns_Friedel_coverage 0.000
_reflns_number_gt 20581
_reflns_number_total 27098
_reflns_threshold_expression 'I > 2\s(I)'
_cod_data_source_file d3dt02179c2.cif
_cod_data_source_block dia97_0m_a
_cod_depositor_comments
;
The following automatic conversions were performed:

data item '_diffrn_radiation_probe' value 'X-ray' was changed to
'x-ray' in accordance with the
/home/data/users/saulius/crontab/automatic-downloads/rss-feeds/RSC/lib/dictionaries/cif_core.dic
dictionary named 'cif_core.dic' version 2.4.2 last updated on
2011-04-26.

Automatic conversion script
Id: cif_fix_values 8170 2020-07-09 18:12:32Z antanas 
;
_cod_database_code 7713654
_shelx_shelxl_version_number 2018/3
_shelx_space_group_comment
;
The symmetry employed for this shelxl refinement is uniquely defined
by the following loop, which should always be used as a source of
symmetry information in preference to the above space-group names.
They are only intended as comments.
;
_shelx_estimated_absorpt_t_max 0.917
_shelx_estimated_absorpt_t_min 0.796
_olex2_refinement_description
;
1. Fixed Uiso
 At 1.2 times of:
  All C(H) groups
2.a Aromatic/amide H refined with riding coordinates:
 C2(H2), C5(H5), C7(H7), C9(H9), C13(H13), C15(H15), C17(H17), C21(H21),
 C22(H22), C23(H23), C24(H24), C25(H25), C27(H27), C28(H28), C29(H29), C30(H30),
  C31(H31), C33(H33), C34(H34), C35(H35), C36(H36), C37(H37), C39(H39),
 C40(H40), C41(H41), C42(H42), C43(H43), C45(H45), C46(H46), C47(H47), C48(H48),
  C49(H49), C51(H51), C52(H52), C53(H53), C54(H54), C55(H55), C57(H57),
 C60(H60), C62(H62), C64(H64), C68(H68), C70(H70), C71(H71), C75(H75), C76(H76),
  C77(H77), C78(H78), C79(H79), C81(H81), C82(H82), C83(H83), C84(H84),
 C85(H85), C87(H87), C88(H88), C89(H89), C90(H90), C91(H91), C93(H93), C94(H94),
  C95(H95), C96(H96), C97(H97), C99(H99), C100(H100), C101(H101), C102(H102),
 C103(H103), C105(H105), C106(H106), C107(H107), C108(H108), C109(H109)
;
_olex2_submission_special_instructions 'No special instructions were received'

loop_
_space_group_symop_operation_xyz
'x, y, z'
'-x, -y, -z'

loop_
_atom_site_label
_atom_site_type_symbol
_atom_site_fract_x
_atom_site_fract_y
_atom_site_fract_z
_atom_site_U_iso_or_equiv
_atom_site_adp_type
_atom_site_occupancy
_atom_site_site_symmetry_order
_atom_site_calc_flag
_atom_site_refinement_flags_posn
_atom_site_refinement_flags_adp
_atom_site_refinement_flags_occupancy
_atom_site_disorder_assembly
_atom_site_disorder_group
Cu1 Cu 0.75592(2) 0.17918(2) -0.49571(2) 0.01690(5) Uani 1 1 d . . . . .
P1 P 0.74094(3) 0.13347(3) -0.60830(2) 0.01704(9) Uani 1 1 d . . . . .
P2 P 0.78981(3) 0.12610(2) -0.41018(2) 0.01647(9) Uani 1 1 d . . . . .
F1 F 1.1688(2) 0.32203(11) -0.59549(17) 0.1462(14) Uani 1 1 d . . . . .
F2 F 1.18167(16) 0.42875(11) -0.60764(11) 0.0840(6) Uani 1 1 d . . . . .
F3 F 1.28091(16) 0.40345(18) -0.53523(16) 0.1324(11) Uani 1 1 d . . . . .
F4 F 1.13643(15) 0.61299(9) -0.38148(9) 0.0734(6) Uani 1 1 d . . . . .
F5 F 1.18538(16) 0.54977(12) -0.31392(10) 0.0947(8) Uani 1 1 d . . . . .
F6 F 1.03587(17) 0.57290(11) -0.31685(11) 0.0936(8) Uani 1 1 d . . . . .
F7 F 0.52967(15) 0.57858(8) -0.38589(10) 0.0664(5) Uani 1 1 d . . . . .
F8 F 0.63180(13) 0.56948(9) -0.30331(12) 0.0804(6) Uani 1 1 d . . . . .
F9 F 0.47479(12) 0.56063(8) -0.29409(8) 0.0541(4) Uani 1 1 d . . . . .
F10 F 0.31038(12) 0.25307(10) -0.46373(13) 0.1009(9) Uani 1 1 d . . . . .
F11 F 0.25343(10) 0.33866(8) -0.40126(9) 0.0545(4) Uani 1 1 d . . . . .
F12 F 0.32848(13) 0.26740(12) -0.35620(14) 0.0961(8) Uani 1 1 d . . . . .
O1 O 0.87185(10) 0.26501(7) -0.48707(7) 0.0230(3) Uani 1 1 d . . . . .
O2 O 0.66407(9) 0.25346(7) -0.46680(7) 0.0208(3) Uani 1 1 d . . . . .
C1 C 0.86704(14) 0.33021(10) -0.46360(10) 0.0216(4) Uani 1 1 d . . . . .
C2 C 0.78244(15) 0.35989(10) -0.44195(10) 0.0240(4) Uani 1 1 d . . . . .
H2 H 0.789810 0.410370 -0.424314 0.029 Uiso 1 1 calc R U . . .
C3 C 0.68753(14) 0.32020(10) -0.44451(10) 0.0201(4) Uani 1 1 d . . . . .
C4 C 0.96255(15) 0.38089(11) -0.46087(11) 0.0266(4) Uani 1 1 d . . . . .
C5 C 1.02870(16) 0.36110(13) -0.50842(13) 0.0358(5) Uani 1 1 d . . . . .
H5 H 1.014071 0.316396 -0.540968 0.043 Uiso 1 1 calc R U . . .
C6 C 1.11641(18) 0.40674(14) -0.50840(16) 0.0468(7) Uani 1 1 d . . . . .
C7 C 1.14073(18) 0.47050(15) -0.46020(15) 0.0476(7) Uani 1 1 d . . . . .
H7 H 1.201000 0.501243 -0.460583 0.057 Uiso 1 1 calc R U . . .
C8 C 1.07668(18) 0.48954(13) -0.41110(13) 0.0411(6) Uani 1 1 d . . . . .
C9 C 0.98704(17) 0.44529(12) -0.41177(11) 0.0321(5) Uani 1 1 d . . . . .
H9 H 0.942530 0.459085 -0.378670 0.039 Uiso 1 1 calc R U . . .
C10 C 1.1852(2) 0.38804(19) -0.5622(2) 0.0723(11) Uani 1 1 d . . . . .
C11 C 1.1071(2) 0.55606(16) -0.35637(15) 0.0591(9) Uani 1 1 d . . . . .
C12 C 0.60281(15) 0.35916(10) -0.41931(11) 0.0246(4) Uani 1 1 d . . . . .
C13 C 0.61315(16) 0.43257(11) -0.38955(12) 0.0307(5) Uani 1 1 d . . . . .
H13 H 0.676291 0.461572 -0.385148 0.037 Uiso 1 1 calc R U . . .
C14 C 0.53085(17) 0.46325(12) -0.36632(13) 0.0344(5) Uani 1 1 d . . . . .
C15 C 0.43803(18) 0.42227(12) -0.37267(14) 0.0398(6) Uani 1 1 d . . . . .
H15 H 0.382084 0.443687 -0.357151 0.048 Uiso 1 1 calc R U . . .
C16 C 0.42811(16) 0.34959(12) -0.40201(13) 0.0368(5) Uani 1 1 d . . . . .
C17 C 0.50966(15) 0.31826(11) -0.42463(12) 0.0299(5) Uani 1 1 d . . . . .
H17 H 0.501689 0.268094 -0.444062 0.036 Uiso 1 1 calc R U . . .
C18 C 0.5423(2) 0.54296(13) -0.33741(16) 0.0468(7) Uani 1 1 d . . . . .
C19 C 0.33055(19) 0.30251(14) -0.40638(17) 0.0506(7) Uani 1 1 d . . . . .
C20 C 0.67419(14) 0.18469(10) -0.65818(9) 0.0199(4) Uani 1 1 d . . . . .
C21 C 0.68072(16) 0.25816(11) -0.63097(10) 0.0258(4) Uani 1 1 d . . . . .
H21 H 0.719152 0.279346 -0.588263 0.031 Uiso 1 1 calc R U . . .
C22 C 0.63163(17) 0.30050(11) -0.66571(11) 0.0324(5) Uani 1 1 d . . . . .
H22 H 0.636448 0.350598 -0.646746 0.039 Uiso 1 1 calc R U . . .
C23 C 0.57569(18) 0.27036(12) -0.72778(12) 0.0360(5) Uani 1 1 d . . . . .
H23 H 0.541469 0.299507 -0.751310 0.043 Uiso 1 1 calc R U . . .
C24 C 0.56959(18) 0.19736(12) -0.75568(11) 0.0348(5) Uani 1 1 d . . . . .
H24 H 0.531948 0.176677 -0.798781 0.042 Uiso 1 1 calc R U . . .
C25 C 0.61800(16) 0.15446(11) -0.72115(10) 0.0278(4) Uani 1 1 d . . . . .
H25 H 0.612976 0.104383 -0.740324 0.033 Uiso 1 1 calc R U . . .
C26 C 0.86310(14) 0.13440(10) -0.64056(10) 0.0193(4) Uani 1 1 d . . . . .
C27 C 0.87616(15) 0.13383(11) -0.70852(10) 0.0263(4) Uani 1 1 d . . . . .
H27 H 0.819911 0.131929 -0.740340 0.032 Uiso 1 1 calc R U . . .
C28 C 0.97065(17) 0.13601(12) -0.73017(12) 0.0326(5) Uani 1 1 d . . . . .
H28 H 0.978985 0.135078 -0.776840 0.039 Uiso 1 1 calc R U . . .
C29 C 1.05284(16) 0.13955(12) -0.68400(12) 0.0332(5) Uani 1 1 d . . . . .
H29 H 1.117686 0.141939 -0.698892 0.040 Uiso 1 1 calc R U . . .
C30 C 1.04131(16) 0.13963(11) -0.61645(12) 0.0302(5) Uani 1 1 d . . . . .
H30 H 1.097924 0.140988 -0.585113 0.036 Uiso 1 1 calc R U . . .
C31 C 0.94678(14) 0.13772(10) -0.59427(11) 0.0243(4) Uani 1 1 d . . . . .
H31 H 0.938934 0.138671 -0.547528 0.029 Uiso 1 1 calc R U . . .
C32 C 0.67786(13) 0.04181(10) -0.64147(9) 0.0178(4) Uani 1 1 d . . . . .
C33 C 0.72519(14) -0.01392(10) -0.67454(10) 0.0209(4) Uani 1 1 d . . . . .
H33 H 0.792468 -0.004380 -0.683900 0.025 Uiso 1 1 calc R U . . .
C34 C 0.67401(15) -0.08380(11) -0.69399(10) 0.0251(4) Uani 1 1 d . . . . .
H34 H 0.706779 -0.121683 -0.716426 0.030 Uiso 1 1 calc R U . . .
C35 C 0.57635(15) -0.09832(11) -0.68094(10) 0.0270(4) Uani 1 1 d . . . . .
H35 H 0.541906 -0.146025 -0.694280 0.032 Uiso 1 1 calc R U . . .
C36 C 0.52836(14) -0.04285(11) -0.64814(11) 0.0274(4) Uani 1 1 d . . . . .
H36 H 0.460900 -0.052673 -0.639260 0.033 Uiso 1 1 calc R U . . .
C37 C 0.57851(14) 0.02653(11) -0.62843(10) 0.0237(4) Uani 1 1 d . . . . .
H37 H 0.545371 0.064129 -0.605871 0.028 Uiso 1 1 calc R U . . .
C38 C 0.92325(13) 0.12215(10) -0.40175(9) 0.0184(4) Uani 1 1 d . . . . .
C39 C 0.98839(14) 0.18675(10) -0.38915(10) 0.0239(4) Uani 1 1 d . . . . .
H39 H 0.962631 0.231042 -0.378853 0.029 Uiso 1 1 calc R U . . .
C40 C 1.09004(15) 0.18695(11) -0.39149(11) 0.0294(5) Uani 1 1 d . . . . .
H40 H 1.133734 0.231224 -0.382181 0.035 Uiso 1 1 calc R U . . .
C41 C 1.12810(15) 0.12264(11) -0.40741(11) 0.0274(4) Uani 1 1 d . . . . .
H41 H 1.197711 0.122796 -0.409987 0.033 Uiso 1 1 calc R U . . .
C42 C 1.06481(15) 0.05830(11) -0.41951(10) 0.0247(4) Uani 1 1 d . . . . .
H42 H 1.091181 0.014254 -0.429841 0.030 Uiso 1 1 calc R U . . .
C43 C 0.96250(14) 0.05764(10) -0.41667(9) 0.0211(4) Uani 1 1 d . . . . .
H43 H 0.919375 0.013194 -0.424902 0.025 Uiso 1 1 calc R U . . .
C44 C 0.73476(13) 0.03439(10) -0.41166(9) 0.0184(4) Uani 1 1 d . . . . .
C45 C 0.68620(16) -0.00877(11) -0.47278(10) 0.0265(4) Uani 1 1 d . . . . .
H45 H 0.679480 0.010540 -0.512257 0.032 Uiso 1 1 calc R U . . .
C46 C 0.64742(18) -0.07988(12) -0.47663(11) 0.0343(5) Uani 1 1 d . . . . .
H46 H 0.614594 -0.108917 -0.518726 0.041 Uiso 1 1 calc R U . . .
C47 C 0.65634(17) -0.10855(11) -0.41966(12) 0.0311(5) Uani 1 1 d . . . . .
H47 H 0.629802 -0.157216 -0.422438 0.037 Uiso 1 1 calc R U . . .
C48 C 0.70421(15) -0.06600(11) -0.35836(11) 0.0273(4) Uani 1 1 d . . . . .
H48 H 0.710589 -0.085629 -0.319057 0.033 Uiso 1 1 calc R U . . .
C49 C 0.74293(14) 0.00523(11) -0.35409(10) 0.0235(4) Uani 1 1 d . . . . .
H49 H 0.775114 0.034207 -0.311771 0.028 Uiso 1 1 calc R U . . .
C50 C 0.76458(14) 0.17857(10) -0.32752(9) 0.0183(4) Uani 1 1 d . . . . .
C51 C 0.83018(16) 0.19353(11) -0.26797(10) 0.0260(4) Uani 1 1 d . . . . .
H51 H 0.891094 0.174031 -0.268145 0.031 Uiso 1 1 calc R U . . .
C52 C 0.80684(18) 0.23691(12) -0.20829(10) 0.0316(5) Uani 1 1 d . . . . .
H52 H 0.851652 0.246548 -0.167648 0.038 Uiso 1 1 calc R U . . .
C53 C 0.71919(17) 0.26611(11) -0.20749(10) 0.0293(5) Uani 1 1 d . . . . .
H53 H 0.704483 0.296709 -0.166750 0.035 Uiso 1 1 calc R U . . .
C54 C 0.65239(16) 0.25071(11) -0.26639(10) 0.0264(4) Uani 1 1 d . . . . .
H54 H 0.591103 0.269735 -0.265763 0.032 Uiso 1 1 calc R U . . .
C55 C 0.67559(14) 0.20742(10) -0.32613(10) 0.0215(4) Uani 1 1 d . . . . .
H55 H 0.630224 0.197363 -0.366536 0.026 Uiso 1 1 calc R U . . .
Cu2 Cu 0.81983(2) 0.22459(2) 0.01105(2) 0.01500(5) Uani 1 1 d . . . . .
P3 P 0.96794(3) 0.20958(2) -0.02575(2) 0.01576(9) Uani 1 1 d . . . . .
P4 P 0.69721(3) 0.14067(2) 0.02032(2) 0.01401(9) Uani 1 1 d . . . . .
F13 F 0.32856(16) 0.25691(8) -0.20379(10) 0.0855(7) Uani 1 1 d . . . . .
F14 F 0.39851(10) 0.19016(7) -0.15092(8) 0.0456(4) Uani 1 1 d . . . . .
F15 F 0.29773(12) 0.25285(11) -0.10214(12) 0.0970(8) Uani 1 1 d . . . . .
F16 F 0.57053(13) 0.52017(9) -0.16523(9) 0.0647(5) Uani 1 1 d . . . . .
F17 F 0.42663(10) 0.52218(7) -0.12976(8) 0.0482(4) Uani 1 1 d . . . . .
F18 F 0.55768(12) 0.56411(7) -0.06029(9) 0.0522(4) Uani 1 1 d . . . . .
F19 F 1.21518(11) 0.53632(10) 0.15290(10) 0.0631(5) Uani 1 1 d . . . . .
F20 F 1.21148(11) 0.53680(10) 0.25872(8) 0.0678(5) Uani 1 1 d . . . . .
F21 F 1.19721(10) 0.43763(8) 0.18369(9) 0.0549(4) Uani 1 1 d . . . . .
F22 F 0.90642(11) 0.64561(8) 0.31181(7) 0.0467(4) Uani 1 1 d . . . . .
F23 F 0.77472(11) 0.61318(8) 0.24222(9) 0.0645(5) Uani 1 1 d . . . . .
F24 F 0.89813(17) 0.68061(8) 0.21901(10) 0.0804(6) Uani 1 1 d . . . . .
O3 O 0.72671(9) 0.28011(6) -0.03783(6) 0.0171(3) Uani 1 1 d . . . . .
O4 O 0.86663(9) 0.31879(6) 0.08456(6) 0.0181(3) Uani 1 1 d . . . . .
C01D C 0.91689(15) 0.55998(10) 0.21090(10) 0.0230(4) Uani 1 1 d . . . . .
C56 C 0.70269(12) 0.34047(9) -0.01112(9) 0.0154(3) Uani 1 1 d . . . . .
C57 C 0.75184(13) 0.38988(9) 0.04703(9) 0.0163(3) Uani 1 1 d . . . . .
H57 H 0.727688 0.434514 0.060264 0.020 Uiso 1 1 calc R U . . .
C58 C 0.83486(13) 0.37781(9) 0.08731(9) 0.0156(3) Uani 1 1 d . . . . .
C59 C 0.61260(13) 0.35879(9) -0.04872(9) 0.0161(3) Uani 1 1 d . . . . .
C60 C 0.53516(13) 0.30271(10) -0.07662(9) 0.0183(4) Uani 1 1 d . . . . .
H60 H 0.539297 0.256016 -0.069380 0.022 Uiso 1 1 calc R U . . .
C61 C 0.45257(14) 0.31481(10) -0.11469(10) 0.0220(4) Uani 1 1 d . . . . .
C62 C 0.44558(14) 0.38245(11) -0.12645(10) 0.0234(4) Uani 1 1 d . . . . .
H62 H 0.389072 0.390477 -0.153087 0.028 Uiso 1 1 calc R U . . .
C63 C 0.52243(14) 0.43815(11) -0.09871(10) 0.0224(4) Uani 1 1 d . . . . .
C64 C 0.60562(13) 0.42657(10) -0.05977(9) 0.0190(4) Uani 1 1 d . . . . .
H64 H 0.657589 0.465211 -0.040783 0.023 Uiso 1 1 calc R U . . .
C65 C 0.36961(16) 0.25415(12) -0.14324(12) 0.0342(5) Uani 1 1 d . . . . .
C66 C 0.51898(16) 0.51028(12) -0.11387(12) 0.0309(5) Uani 1 1 d . . . . .
C67 C 0.89621(13) 0.44181(9) 0.13645(9) 0.0170(3) Uani 1 1 d . . . . .
C68 C 0.99889(14) 0.44192(10) 0.14676(9) 0.0197(4) Uani 1 1 d . . . . .
H68 H 1.027431 0.401354 0.125226 0.024 Uiso 1 1 calc R U . . .
C69 C 1.05957(14) 0.50103(11) 0.18833(10) 0.0232(4) Uani 1 1 d . . . . .
C70 C 1.01932(16) 0.56068(10) 0.22053(10) 0.0257(4) Uani 1 1 d . . . . .
H70 H 1.061159 0.601269 0.248669 0.031 Uiso 1 1 calc R U . . .
C71 C 0.85558(14) 0.50127(10) 0.16905(9) 0.0204(4) Uani 1 1 d . . . . .
H71 H 0.785625 0.501705 0.162668 0.025 Uiso 1 1 calc R U . . .
C72 C 1.17064(16) 0.50249(12) 0.19647(12) 0.0355(5) Uani 1 1 d . . . . .
C73 C 0.87378(18) 0.62449(11) 0.24536(11) 0.0331(5) Uani 1 1 d . . . . .
C74 C 1.03694(13) 0.29649(9) -0.02674(9) 0.0175(4) Uani 1 1 d . . . . .
C75 C 0.98245(14) 0.34744(9) -0.04516(9) 0.0186(4) Uani 1 1 d . . . . .
H75 H 0.912832 0.334984 -0.058946 0.022 Uiso 1 1 calc R U . . .
C76 C 1.02910(16) 0.41612(10) -0.04350(10) 0.0246(4) Uani 1 1 d . . . . .
H76 H 0.991880 0.450289 -0.057006 0.030 Uiso 1 1 calc R U . . .
C77 C 1.12983(17) 0.43462(11) -0.02214(11) 0.0318(5) Uani 1 1 d . . . . .
H77 H 1.161335 0.482140 -0.019535 0.038 Uiso 1 1 calc R U . . .
C78 C 1.18526(16) 0.38467(12) -0.00452(12) 0.0326(5) Uani 1 1 d . . . . .
H78 H 1.254843 0.397551 0.009214 0.039 Uiso 1 1 calc R U . . .
C79 C 1.13895(14) 0.31538(11) -0.00694(11) 0.0255(4) Uani 1 1 d . . . . .
H79 H 1.177083 0.280922 0.004967 0.031 Uiso 1 1 calc R U . . .
C80 C 1.04723(13) 0.17904(10) 0.03637(10) 0.0187(4) Uani 1 1 d . . . . .
C81 C 1.06207(15) 0.22017(11) 0.10365(10) 0.0258(4) Uani 1 1 d . . . . .
H81 H 1.030592 0.261833 0.115612 0.031 Uiso 1 1 calc R U . . .
C82 C 1.12260(16) 0.20045(13) 0.15313(12) 0.0320(5) Uani 1 1 d . . . . .
H82 H 1.134296 0.229469 0.198460 0.038 Uiso 1 1 calc R U . . .
C83 C 1.16569(16) 0.13875(13) 0.13645(12) 0.0348(5) Uani 1 1 d . . . . .
H83 H 1.207387 0.125372 0.170234 0.042 Uiso 1 1 calc R U . . .
C84 C 1.14841(17) 0.09653(13) 0.07099(13) 0.0373(5) Uani 1 1 d . . . . .
H84 H 1.176506 0.053231 0.060162 0.045 Uiso 1 1 calc R U . . .
C85 C 1.09023(15) 0.11662(11) 0.02052(11) 0.0274(4) Uani 1 1 d . . . . .
H85 H 1.079858 0.087643 -0.024840 0.033 Uiso 1 1 calc R U . . .
C86 C 0.98152(13) 0.15134(9) -0.10823(10) 0.0179(4) Uani 1 1 d . . . . .
C87 C 1.05268(14) 0.16910(10) -0.15073(10) 0.0209(4) Uani 1 1 d . . . . .
H87 H 1.097148 0.212996 -0.136878 0.025 Uiso 1 1 calc R U . . .
C88 C 1.05855(15) 0.12267(11) -0.21321(10) 0.0244(4) Uani 1 1 d . . . . .
H88 H 1.106160 0.135529 -0.242342 0.029 Uiso 1 1 calc R U . . .
C89 C 0.99563(15) 0.05782(11) -0.23344(10) 0.0253(4) Uani 1 1 d . . . . .
H89 H 1.001053 0.025806 -0.275770 0.030 Uiso 1 1 calc R U . . .
C90 C 0.92477(15) 0.03989(11) -0.19162(11) 0.0256(4) Uani 1 1 d . . . . .
H90 H 0.881514 -0.004571 -0.205312 0.031 Uiso 1 1 calc R U . . .
C91 C 0.91665(14) 0.08663(10) -0.12974(10) 0.0214(4) Uani 1 1 d . . . . .
H91 H 0.866703 0.074529 -0.101883 0.026 Uiso 1 1 calc R U . . .
C92 C 0.66085(12) 0.08141(9) -0.06471(9) 0.0156(3) Uani 1 1 d . . . . .
C93 C 0.64463(13) 0.00696(10) -0.07656(10) 0.0188(4) Uani 1 1 d . . . . .
H93 H 0.651255 -0.015626 -0.039216 0.023 Uiso 1 1 calc R U . . .
C94 C 0.61870(14) -0.03478(10) -0.14287(10) 0.0225(4) Uani 1 1 d . . . . .
H94 H 0.608582 -0.085699 -0.150720 0.027 Uiso 1 1 calc R U . . .
C95 C 0.60765(14) -0.00206(11) -0.19746(10) 0.0249(4) Uani 1 1 d . . . . .
H95 H 0.588061 -0.030503 -0.242510 0.030 Uiso 1 1 calc R U . . .
C96 C 0.62521(15) 0.07222(11) -0.18623(10) 0.0255(4) Uani 1 1 d . . . . .
H96 H 0.618607 0.094659 -0.223678 0.031 Uiso 1 1 calc R U . . .
C97 C 0.65245(14) 0.11377(10) -0.12025(9) 0.0206(4) Uani 1 1 d . . . . .
H97 H 0.665477 0.164600 -0.112832 0.025 Uiso 1 1 calc R U . . .
C98 C 0.71509(13) 0.07822(9) 0.07489(9) 0.0150(3) Uani 1 1 d . . . . .
C99 C 0.81120(14) 0.06219(10) 0.08650(9) 0.0198(4) Uani 1 1 d . . . . .
H99 H 0.865277 0.086629 0.069344 0.024 Uiso 1 1 calc R U . . .
C100 C 0.82846(15) 0.01066(11) 0.12305(10) 0.0230(4) Uani 1 1 d . . . . .
H100 H 0.894113 -0.000297 0.130631 0.028 Uiso 1 1 calc R U . . .
C101 C 0.74993(15) -0.02461(10) 0.14835(9) 0.0224(4) Uani 1 1 d . . . . .
H101 H 0.761605 -0.060513 0.172543 0.027 Uiso 1 1 calc R U . . .
C102 C 0.65425(15) -0.00798(10) 0.13869(10) 0.0218(4) Uani 1 1 d . . . . .
H102 H 0.600815 -0.031510 0.157206 0.026 Uiso 1 1 calc R U . . .
C103 C 0.63682(13) 0.04323(10) 0.10184(9) 0.0189(4) Uani 1 1 d . . . . .
H103 H 0.571196 0.054480 0.094942 0.023 Uiso 1 1 calc R U . . .
C104 C 0.58133(13) 0.17570(9) 0.04061(9) 0.0161(3) Uani 1 1 d . . . . .
C105 C 0.48719(14) 0.13985(10) 0.01061(10) 0.0216(4) Uani 1 1 d . . . . .
H105 H 0.481564 0.094022 -0.019892 0.026 Uiso 1 1 calc R U . . .
C106 C 0.40201(15) 0.17073(11) 0.02506(11) 0.0283(4) Uani 1 1 d . . . . .
H106 H 0.338270 0.145883 0.004789 0.034 Uiso 1 1 calc R U . . .
C107 C 0.40987(16) 0.23778(12) 0.06905(11) 0.0301(5) Uani 1 1 d . . . . .
H107 H 0.351499 0.258966 0.078803 0.036 Uiso 1 1 calc R U . . .
C108 C 0.50274(16) 0.27405(11) 0.09888(11) 0.0268(4) Uani 1 1 d . . . . .
H108 H 0.507944 0.320116 0.128907 0.032 Uiso 1 1 calc R U . . .
C109 C 0.58823(14) 0.24311(10) 0.08492(9) 0.0200(4) Uani 1 1 d . . . . .
H109 H 0.651717 0.268022 0.105666 0.024 Uiso 1 1 calc R U . . .

loop_
_atom_site_aniso_label
_atom_site_aniso_U_11
_atom_site_aniso_U_22
_atom_site_aniso_U_33
_atom_site_aniso_U_23
_atom_site_aniso_U_13
_atom_site_aniso_U_12
Cu1 0.01693(11) 0.01733(11) 0.01653(11) 0.00284(8) 0.00234(8) 0.00435(8)
P1 0.0170(2) 0.0182(2) 0.0163(2) 0.00330(18) 0.00296(17) 0.00440(17)
P2 0.0164(2) 0.0168(2) 0.0157(2) 0.00192(17) 0.00144(17) 0.00378(17)
F1 0.146(2) 0.0490(12) 0.254(3) 0.0118(16) 0.167(2) 0.0059(13)
F2 0.1027(16) 0.0721(13) 0.0827(14) 0.0193(11) 0.0538(12) 0.0054(11)
F3 0.0417(12) 0.212(3) 0.169(3) 0.079(2) 0.0536(14) 0.0275(15)
F4 0.1005(14) 0.0500(10) 0.0558(10) 0.0254(8) -0.0261(10) -0.0446(9)
F5 0.1005(16) 0.1019(16) 0.0678(12) 0.0449(12) -0.0485(11) -0.0486(13)
F6 0.1062(17) 0.0649(12) 0.0767(14) -0.0219(10) 0.0190(12) -0.0511(12)
F7 0.0961(14) 0.0306(8) 0.0867(13) 0.0249(8) 0.0415(11) 0.0237(8)
F8 0.0472(10) 0.0356(9) 0.1362(18) -0.0260(10) -0.0009(11) 0.0085(7)
F9 0.0603(10) 0.0339(8) 0.0693(11) 0.0006(7) 0.0239(8) 0.0213(7)
F10 0.0369(9) 0.0655(12) 0.163(2) -0.0529(13) 0.0406(11) -0.0149(8)
F11 0.0263(7) 0.0439(9) 0.0946(13) 0.0100(8) 0.0231(8) 0.0106(6)
F12 0.0420(10) 0.0913(15) 0.182(2) 0.0929(16) 0.0206(12) 0.0004(10)
O1 0.0183(7) 0.0209(7) 0.0305(7) 0.0067(6) 0.0051(6) 0.0026(5)
O2 0.0193(6) 0.0182(6) 0.0250(7) 0.0029(5) 0.0047(5) 0.0049(5)
C1 0.0194(9) 0.0248(10) 0.0209(9) 0.0073(8) 0.0012(7) 0.0011(7)
C2 0.0264(10) 0.0169(9) 0.0285(10) 0.0035(8) 0.0063(8) 0.0027(7)
C3 0.0226(9) 0.0186(9) 0.0211(9) 0.0055(7) 0.0060(7) 0.0065(7)
C4 0.0205(10) 0.0273(11) 0.0350(11) 0.0164(9) 0.0001(8) 0.0002(8)
C5 0.0262(11) 0.0318(12) 0.0562(15) 0.0204(11) 0.0135(10) 0.0055(9)
C6 0.0303(13) 0.0455(15) 0.0751(19) 0.0335(14) 0.0181(13) 0.0039(11)
C7 0.0288(12) 0.0479(16) 0.0715(19) 0.0350(14) 0.0024(12) -0.0094(11)
C8 0.0363(13) 0.0404(14) 0.0458(14) 0.0235(11) -0.0087(11) -0.0139(10)
C9 0.0307(11) 0.0328(12) 0.0328(12) 0.0160(10) -0.0029(9) -0.0070(9)
C10 0.0475(18) 0.059(2) 0.122(3) 0.036(2) 0.048(2) 0.0020(15)
C11 0.065(2) 0.0546(18) 0.0476(16) 0.0235(14) -0.0139(15) -0.0373(15)
C12 0.0240(10) 0.0202(10) 0.0316(11) 0.0070(8) 0.0084(8) 0.0057(8)
C13 0.0271(11) 0.0228(10) 0.0429(13) 0.0068(9) 0.0081(9) 0.0055(8)
C14 0.0336(12) 0.0243(11) 0.0463(14) 0.0053(10) 0.0110(10) 0.0094(9)
C15 0.0313(12) 0.0278(12) 0.0642(17) 0.0097(11) 0.0198(11) 0.0124(9)
C16 0.0254(11) 0.0284(12) 0.0590(16) 0.0091(11) 0.0186(11) 0.0059(9)
C17 0.0254(10) 0.0208(10) 0.0445(13) 0.0056(9) 0.0117(9) 0.0055(8)
C18 0.0404(14) 0.0287(13) 0.0701(19) 0.0017(12) 0.0178(13) 0.0103(11)
C19 0.0301(13) 0.0332(14) 0.091(2) 0.0100(14) 0.0251(14) 0.0087(10)
C20 0.0212(9) 0.0209(9) 0.0187(9) 0.0058(7) 0.0026(7) 0.0047(7)
C21 0.0324(11) 0.0214(10) 0.0222(10) 0.0038(8) -0.0022(8) 0.0043(8)
C22 0.0441(13) 0.0199(10) 0.0319(11) 0.0041(9) -0.0040(10) 0.0085(9)
C23 0.0480(14) 0.0276(11) 0.0337(12) 0.0119(9) -0.0096(10) 0.0096(10)
C24 0.0442(13) 0.0292(11) 0.0268(11) 0.0060(9) -0.0140(10) 0.0009(10)
C25 0.0375(12) 0.0212(10) 0.0233(10) 0.0044(8) -0.0017(9) 0.0029(8)
C26 0.0199(9) 0.0148(8) 0.0229(9) 0.0026(7) 0.0060(7) 0.0021(7)
C27 0.0262(10) 0.0274(11) 0.0248(10) 0.0043(8) 0.0066(8) 0.0021(8)
C28 0.0323(12) 0.0348(12) 0.0304(11) 0.0048(9) 0.0158(9) 0.0007(9)
C29 0.0253(11) 0.0285(11) 0.0451(13) 0.0027(10) 0.0178(10) 0.0022(9)
C30 0.0218(10) 0.0274(11) 0.0396(12) 0.0029(9) 0.0049(9) 0.0042(8)
C31 0.0221(10) 0.0245(10) 0.0267(10) 0.0045(8) 0.0058(8) 0.0052(8)
C32 0.0184(9) 0.0206(9) 0.0146(8) 0.0049(7) 0.0001(7) 0.0027(7)
C33 0.0184(9) 0.0215(9) 0.0229(9) 0.0050(8) 0.0034(7) 0.0032(7)
C34 0.0250(10) 0.0213(10) 0.0276(10) 0.0035(8) 0.0009(8) 0.0031(8)
C35 0.0268(10) 0.0225(10) 0.0285(11) 0.0054(8) -0.0037(8) -0.0042(8)
C36 0.0157(9) 0.0353(12) 0.0308(11) 0.0104(9) 0.0004(8) -0.0013(8)
C37 0.0196(9) 0.0280(10) 0.0236(10) 0.0052(8) 0.0021(8) 0.0056(8)
C38 0.0172(9) 0.0218(9) 0.0164(8) 0.0038(7) 0.0017(7) 0.0044(7)
C39 0.0202(9) 0.0197(9) 0.0299(10) 0.0017(8) 0.0000(8) 0.0039(7)
C40 0.0222(10) 0.0244(10) 0.0386(12) 0.0037(9) 0.0003(9) 0.0005(8)
C41 0.0175(9) 0.0338(11) 0.0308(11) 0.0050(9) 0.0035(8) 0.0067(8)
C42 0.0231(10) 0.0261(10) 0.0266(10) 0.0047(8) 0.0051(8) 0.0106(8)
C43 0.0219(9) 0.0204(9) 0.0206(9) 0.0027(7) 0.0030(7) 0.0048(7)
C44 0.0170(8) 0.0179(9) 0.0211(9) 0.0043(7) 0.0050(7) 0.0041(7)
C45 0.0329(11) 0.0230(10) 0.0209(10) 0.0023(8) 0.0023(8) -0.0005(8)
C46 0.0424(13) 0.0261(11) 0.0288(11) -0.0008(9) 0.0046(10) -0.0046(9)
C47 0.0352(12) 0.0198(10) 0.0397(12) 0.0069(9) 0.0153(10) 0.0026(9)
C48 0.0283(11) 0.0256(10) 0.0332(11) 0.0134(9) 0.0101(9) 0.0083(8)
C49 0.0211(9) 0.0264(10) 0.0246(10) 0.0072(8) 0.0037(8) 0.0063(8)
C50 0.0223(9) 0.0166(9) 0.0170(9) 0.0041(7) 0.0044(7) 0.0041(7)
C51 0.0306(11) 0.0261(10) 0.0217(10) 0.0028(8) -0.0013(8) 0.0126(8)
C52 0.0473(13) 0.0296(11) 0.0165(9) 0.0018(8) -0.0032(9) 0.0105(10)
C53 0.0435(13) 0.0247(10) 0.0210(10) 0.0030(8) 0.0110(9) 0.0090(9)
C54 0.0279(10) 0.0268(10) 0.0275(10) 0.0065(8) 0.0123(8) 0.0090(8)
C55 0.0201(9) 0.0236(10) 0.0207(9) 0.0045(8) 0.0046(7) 0.0031(7)
Cu2 0.01176(10) 0.01201(10) 0.02135(11) 0.00425(8) 0.00155(8) 0.00156(8)
P3 0.0126(2) 0.0125(2) 0.0232(2) 0.00557(18) 0.00295(17) 0.00205(16)
P4 0.0120(2) 0.0125(2) 0.0179(2) 0.00444(17) 0.00143(16) 0.00148(16)
F13 0.1103(16) 0.0364(9) 0.0895(13) 0.0136(9) -0.0801(12) -0.0107(9)
F14 0.0379(8) 0.0259(7) 0.0649(10) 0.0061(7) -0.0189(7) -0.0041(6)
F15 0.0317(9) 0.0881(14) 0.1311(18) -0.0478(13) 0.0324(10) -0.0291(9)
F16 0.0710(11) 0.0682(11) 0.0878(13) 0.0609(10) 0.0448(10) 0.0378(9)
F17 0.0270(7) 0.0389(8) 0.0858(11) 0.0284(8) -0.0074(7) 0.0149(6)
F18 0.0569(10) 0.0237(7) 0.0746(11) 0.0169(7) -0.0166(8) 0.0055(6)
F19 0.0297(8) 0.0740(12) 0.0862(13) 0.0236(10) 0.0149(8) -0.0043(8)
F20 0.0327(8) 0.0908(13) 0.0548(10) -0.0289(9) -0.0234(7) 0.0113(8)
F21 0.0250(7) 0.0428(9) 0.0866(12) -0.0045(8) -0.0115(7) 0.0103(6)
F22 0.0502(9) 0.0464(8) 0.0333(7) -0.0167(6) -0.0061(6) 0.0205(7)
F23 0.0406(9) 0.0533(10) 0.0785(12) -0.0336(8) -0.0163(8) 0.0262(7)
F24 0.1493(19) 0.0315(9) 0.0772(13) 0.0210(9) 0.0439(13) 0.0437(11)
O3 0.0168(6) 0.0140(6) 0.0201(6) 0.0035(5) 0.0002(5) 0.0032(5)
O4 0.0177(6) 0.0144(6) 0.0216(6) 0.0030(5) -0.0005(5) 0.0042(5)
C01D 0.0292(10) 0.0185(9) 0.0197(9) 0.0011(7) -0.0015(8) 0.0055(8)
C56 0.0128(8) 0.0157(8) 0.0197(9) 0.0079(7) 0.0037(7) 0.0024(6)
C57 0.0153(8) 0.0132(8) 0.0213(9) 0.0049(7) 0.0027(7) 0.0033(6)
C58 0.0158(8) 0.0151(8) 0.0167(8) 0.0047(7) 0.0047(7) 0.0014(6)
C59 0.0150(8) 0.0178(9) 0.0163(8) 0.0038(7) 0.0025(7) 0.0054(7)
C60 0.0173(8) 0.0169(9) 0.0205(9) 0.0030(7) 0.0021(7) 0.0039(7)
C61 0.0174(9) 0.0239(10) 0.0224(9) 0.0013(8) -0.0014(7) 0.0044(7)
C62 0.0170(9) 0.0294(10) 0.0256(10) 0.0076(8) -0.0005(7) 0.0090(8)
C63 0.0198(9) 0.0249(10) 0.0265(10) 0.0099(8) 0.0048(8) 0.0099(8)
C64 0.0147(8) 0.0197(9) 0.0236(9) 0.0065(7) 0.0026(7) 0.0033(7)
C65 0.0229(10) 0.0307(12) 0.0420(13) -0.0020(10) -0.0096(9) 0.0040(9)
C66 0.0226(10) 0.0325(12) 0.0453(13) 0.0220(10) 0.0024(9) 0.0111(9)
C67 0.0194(9) 0.0154(8) 0.0161(8) 0.0042(7) 0.0000(7) 0.0018(7)
C68 0.0200(9) 0.0185(9) 0.0196(9) 0.0025(7) -0.0001(7) 0.0036(7)
C69 0.0200(9) 0.0241(10) 0.0226(10) 0.0021(8) -0.0023(7) 0.0003(7)
C70 0.0307(11) 0.0196(10) 0.0226(10) 0.0001(8) -0.0059(8) 0.0010(8)
C71 0.0216(9) 0.0195(9) 0.0201(9) 0.0042(7) -0.0001(7) 0.0044(7)
C72 0.0236(11) 0.0332(12) 0.0408(13) -0.0044(10) -0.0070(9) -0.0002(9)
C73 0.0414(13) 0.0222(11) 0.0305(11) -0.0052(9) -0.0045(10) 0.0098(9)
C74 0.0177(9) 0.0152(8) 0.0192(9) 0.0043(7) 0.0035(7) -0.0009(7)
C75 0.0209(9) 0.0155(8) 0.0183(9) 0.0029(7) 0.0021(7) 0.0006(7)
C76 0.0354(11) 0.0165(9) 0.0223(10) 0.0063(8) 0.0029(8) 0.0015(8)
C77 0.0398(13) 0.0216(10) 0.0309(11) 0.0099(9) -0.0010(9) -0.0116(9)
C78 0.0244(10) 0.0326(12) 0.0382(12) 0.0133(10) -0.0040(9) -0.0108(9)
C79 0.0177(9) 0.0251(10) 0.0344(11) 0.0120(9) 0.0001(8) -0.0012(8)
C80 0.0124(8) 0.0205(9) 0.0270(10) 0.0119(8) 0.0058(7) 0.0030(7)
C81 0.0257(10) 0.0262(10) 0.0278(10) 0.0107(8) 0.0032(8) 0.0046(8)
C82 0.0279(11) 0.0422(13) 0.0302(11) 0.0178(10) 0.0029(9) 0.0046(9)
C83 0.0239(11) 0.0544(15) 0.0378(13) 0.0313(11) 0.0059(9) 0.0118(10)
C84 0.0329(12) 0.0427(14) 0.0496(15) 0.0262(12) 0.0138(11) 0.0227(10)
C85 0.0249(10) 0.0292(11) 0.0344(11) 0.0140(9) 0.0090(9) 0.0129(8)
C86 0.0161(8) 0.0138(8) 0.0247(9) 0.0048(7) 0.0016(7) 0.0055(7)
C87 0.0165(9) 0.0193(9) 0.0284(10) 0.0076(8) 0.0025(7) 0.0043(7)
C88 0.0224(10) 0.0283(10) 0.0273(10) 0.0111(8) 0.0068(8) 0.0109(8)
C89 0.0289(10) 0.0256(10) 0.0231(10) 0.0046(8) 0.0007(8) 0.0138(8)
C90 0.0250(10) 0.0186(9) 0.0315(11) 0.0028(8) -0.0014(8) 0.0040(8)
C91 0.0174(9) 0.0175(9) 0.0301(10) 0.0069(8) 0.0042(8) 0.0024(7)
C92 0.0104(8) 0.0169(8) 0.0192(9) 0.0037(7) 0.0020(6) 0.0012(6)
C93 0.0162(8) 0.0183(9) 0.0215(9) 0.0037(7) 0.0034(7) 0.0020(7)
C94 0.0173(9) 0.0186(9) 0.0285(10) -0.0003(8) 0.0029(8) 0.0010(7)
C95 0.0198(9) 0.0306(11) 0.0197(9) -0.0028(8) 0.0013(7) 0.0015(8)
C96 0.0250(10) 0.0315(11) 0.0204(9) 0.0077(8) 0.0011(8) 0.0036(8)
C97 0.0208(9) 0.0197(9) 0.0205(9) 0.0040(7) 0.0007(7) 0.0021(7)
C98 0.0152(8) 0.0139(8) 0.0156(8) 0.0030(6) 0.0004(6) 0.0029(6)
C99 0.0176(9) 0.0228(9) 0.0200(9) 0.0064(7) 0.0028(7) 0.0036(7)
C100 0.0216(9) 0.0279(10) 0.0222(9) 0.0079(8) 0.0019(8) 0.0110(8)
C101 0.0317(11) 0.0197(9) 0.0184(9) 0.0067(7) 0.0020(8) 0.0091(8)
C102 0.0238(10) 0.0205(9) 0.0230(9) 0.0090(8) 0.0049(8) 0.0014(7)
C103 0.0162(8) 0.0182(9) 0.0229(9) 0.0062(7) 0.0015(7) 0.0031(7)
C104 0.0156(8) 0.0163(8) 0.0194(9) 0.0085(7) 0.0047(7) 0.0047(7)
C105 0.0170(9) 0.0199(9) 0.0294(10) 0.0085(8) 0.0033(8) 0.0028(7)
C106 0.0166(9) 0.0320(11) 0.0407(12) 0.0172(10) 0.0044(8) 0.0045(8)
C107 0.0254(11) 0.0348(12) 0.0399(12) 0.0190(10) 0.0131(9) 0.0171(9)
C108 0.0349(11) 0.0238(10) 0.0268(10) 0.0094(8) 0.0103(9) 0.0131(9)
C109 0.0225(9) 0.0184(9) 0.0209(9) 0.0071(7) 0.0045(7) 0.0036(7)

loop_
_atom_type_symbol
_atom_type_description
_atom_type_scat_dispersion_real
_atom_type_scat_dispersion_imag
_atom_type_scat_source
C C 0.0033 0.0016 'International Tables Vol C Tables 4.2.6.8 and 6.1.1.4'
H H 0.0000 0.0000 'International Tables Vol C Tables 4.2.6.8 and 6.1.1.4'
Cu Cu 0.3201 1.2651 'International Tables Vol C Tables 4.2.6.8 and 6.1.1.4'
F F 0.0171 0.0103 'International Tables Vol C Tables 4.2.6.8 and 6.1.1.4'
O O 0.0106 0.0060 'International Tables Vol C Tables 4.2.6.8 and 6.1.1.4'
P P 0.1023 0.0942 'International Tables Vol C Tables 4.2.6.8 and 6.1.1.4'

loop_
_geom_angle_atom_site_label_1
_geom_angle_atom_site_label_2
_geom_angle_atom_site_label_3
_geom_angle
_geom_angle_site_symmetry_1
_geom_angle_site_symmetry_3
_geom_angle_publ_flag
P1 Cu1 P2 129.02(2) . . ?
O1 Cu1 P1 100.28(4) . . ?
O1 Cu1 P2 106.77(4) . . ?
O2 Cu1 P1 113.60(4) . . ?
O2 Cu1 P2 109.90(4) . . ?
O2 Cu1 O1 87.76(5) . . ?
C20 P1 Cu1 113.73(6) . . ?
C20 P1 C26 104.15(9) . . ?
C20 P1 C32 102.99(8) . . ?
C26 P1 Cu1 110.99(6) . . ?
C32 P1 Cu1 118.66(6) . . ?
C32 P1 C26 104.93(8) . . ?
C38 P2 Cu1 108.12(6) . . ?
C38 P2 C44 103.12(8) . . ?
C38 P2 C50 105.36(8) . . ?
C44 P2 Cu1 122.26(6) . . ?
C44 P2 C50 104.30(8) . . ?
C50 P2 Cu1 112.20(6) . . ?
C1 O1 Cu1 126.02(12) . . ?
C3 O2 Cu1 127.98(12) . . ?
O1 C1 C2 126.63(18) . . ?
O1 C1 C4 115.34(17) . . ?
C2 C1 C4 118.00(18) . . ?
C1 C2 H2 117.7 . . ?
C1 C2 C3 124.58(18) . . ?
C3 C2 H2 117.7 . . ?
O2 C3 C2 126.30(17) . . ?
O2 C3 C12 114.68(16) . . ?
C2 C3 C12 119.02(17) . . ?
C5 C4 C1 118.15(19) . . ?
C5 C4 C9 119.3(2) . . ?
C9 C4 C1 122.56(19) . . ?
C4 C5 H5 120.0 . . ?
C4 C5 C6 119.9(2) . . ?
C6 C5 H5 120.0 . . ?
C5 C6 C10 120.3(3) . . ?
C7 C6 C5 121.0(2) . . ?
C7 C6 C10 118.7(2) . . ?
C6 C7 H7 120.3 . . ?
C6 C7 C8 119.5(2) . . ?
C8 C7 H7 120.3 . . ?
C7 C8 C9 120.2(2) . . ?
C7 C8 C11 118.9(2) . . ?
C9 C8 C11 120.9(3) . . ?
C4 C9 C8 120.2(2) . . ?
C4 C9 H9 119.9 . . ?
C8 C9 H9 119.9 . . ?
F1 C10 F2 107.7(4) . . ?
F1 C10 F3 108.5(3) . . ?
F1 C10 C6 114.2(2) . . ?
F2 C10 F3 102.7(2) . . ?
F2 C10 C6 111.9(3) . . ?
F3 C10 C6 111.1(3) . . ?
F4 C11 F5 105.6(2) . . ?
F4 C11 C8 112.4(2) . . ?
F5 C11 C8 111.5(3) . . ?
F6 C11 F4 107.4(3) . . ?
F6 C11 F5 105.9(3) . . ?
F6 C11 C8 113.5(2) . . ?
C13 C12 C3 124.25(18) . . ?
C17 C12 C3 117.17(17) . . ?
C17 C12 C13 118.55(18) . . ?
C12 C13 H13 120.0 . . ?
C14 C13 C12 120.0(2) . . ?
C14 C13 H13 120.0 . . ?
C13 C14 C18 119.2(2) . . ?
C15 C14 C13 121.1(2) . . ?
C15 C14 C18 119.6(2) . . ?
C14 C15 H15 120.6 . . ?
C16 C15 C14 118.8(2) . . ?
C16 C15 H15 120.6 . . ?
C15 C16 C17 120.7(2) . . ?
C15 C16 C19 120.6(2) . . ?
C17 C16 C19 118.6(2) . . ?
C12 C17 H17 119.5 . . ?
C16 C17 C12 120.9(2) . . ?
C16 C17 H17 119.5 . . ?
F7 C18 F8 107.0(2) . . ?
F7 C18 F9 106.0(2) . . ?
F7 C18 C14 111.8(2) . . ?
F8 C18 F9 106.9(2) . . ?
F8 C18 C14 112.8(2) . . ?
F9 C18 C14 112.0(2) . . ?
F10 C19 F11 106.4(2) . . ?
F10 C19 F12 105.9(2) . . ?
F10 C19 C16 113.4(2) . . ?
F11 C19 F12 105.8(2) . . ?
F11 C19 C16 113.1(2) . . ?
F12 C19 C16 111.7(3) . . ?
C21 C20 P1 117.08(14) . . ?
C21 C20 C25 119.12(18) . . ?
C25 C20 P1 123.80(15) . . ?
C20 C21 H21 119.8 . . ?
C22 C21 C20 120.40(19) . . ?
C22 C21 H21 119.8 . . ?
C21 C22 H22 119.8 . . ?
C23 C22 C21 120.3(2) . . ?
C23 C22 H22 119.8 . . ?
C22 C23 H23 120.1 . . ?
C22 C23 C24 119.7(2) . . ?
C24 C23 H23 120.1 . . ?
C23 C24 H24 119.8 . . ?
C25 C24 C23 120.4(2) . . ?
C25 C24 H24 119.8 . . ?
C20 C25 H25 120.0 . . ?
C24 C25 C20 120.03(19) . . ?
C24 C25 H25 120.0 . . ?
C27 C26 P1 122.60(15) . . ?
C27 C26 C31 119.08(17) . . ?
C31 C26 P1 118.30(14) . . ?
C26 C27 H27 119.8 . . ?
C28 C27 C26 120.4(2) . . ?
C28 C27 H27 119.8 . . ?
C27 C28 H28 120.0 . . ?
C29 C28 C27 120.1(2) . . ?
C29 C28 H28 120.0 . . ?
C28 C29 H29 119.8 . . ?
C30 C29 C28 120.38(19) . . ?
C30 C29 H29 119.8 . . ?
C29 C30 H30 120.1 . . ?
C29 C30 C31 119.9(2) . . ?
C31 C30 H30 120.1 . . ?
C26 C31 H31 119.9 . . ?
C30 C31 C26 120.18(19) . . ?
C30 C31 H31 119.9 . . ?
C33 C32 P1 123.40(14) . . ?
C33 C32 C37 118.96(17) . . ?
C37 C32 P1 117.50(14) . . ?
C32 C33 H33 120.0 . . ?
C32 C33 C34 120.10(18) . . ?
C34 C33 H33 120.0 . . ?
C33 C34 H34 119.7 . . ?
C35 C34 C33 120.53(19) . . ?
C35 C34 H34 119.7 . . ?
C34 C35 H35 120.1 . . ?
C34 C35 C36 119.73(18) . . ?
C36 C35 H35 120.1 . . ?
C35 C36 H36 119.9 . . ?
C37 C36 C35 120.20(18) . . ?
C37 C36 H36 119.9 . . ?
C32 C37 H37 119.8 . . ?
C36 C37 C32 120.49(18) . . ?
C36 C37 H37 119.8 . . ?
C39 C38 P2 117.91(14) . . ?
C43 C38 P2 122.67(14) . . ?
C43 C38 C39 118.80(17) . . ?
C38 C39 H39 119.6 . . ?
C40 C39 C38 120.73(18) . . ?
C40 C39 H39 119.6 . . ?
C39 C40 H40 120.0 . . ?
C39 C40 C41 120.03(19) . . ?
C41 C40 H40 120.0 . . ?
C40 C41 H41 120.0 . . ?
C42 C41 C40 119.96(19) . . ?
C42 C41 H41 120.0 . . ?
C41 C42 H42 119.8 . . ?
C41 C42 C43 120.35(18) . . ?
C43 C42 H42 119.8 . . ?
C38 C43 H43 119.9 . . ?
C42 C43 C38 120.11(18) . . ?
C42 C43 H43 119.9 . . ?
C45 C44 P2 118.97(15) . . ?
C45 C44 C49 118.82(18) . . ?
C49 C44 P2 122.17(15) . . ?
C44 C45 H45 119.7 . . ?
C46 C45 C44 120.58(19) . . ?
C46 C45 H45 119.7 . . ?
C45 C46 H46 119.8 . . ?
C47 C46 C45 120.3(2) . . ?
C47 C46 H46 119.8 . . ?
C46 C47 H47 120.2 . . ?
C46 C47 C48 119.64(19) . . ?
C48 C47 H47 120.2 . . ?
C47 C48 H48 119.8 . . ?
C47 C48 C49 120.33(19) . . ?
C49 C48 H48 119.8 . . ?
C44 C49 H49 119.9 . . ?
C48 C49 C44 120.29(19) . . ?
C48 C49 H49 119.9 . . ?
C51 C50 P2 124.15(15) . . ?
C51 C50 C55 119.06(17) . . ?
C55 C50 P2 116.73(14) . . ?
C50 C51 H51 119.9 . . ?
C52 C51 C50 120.12(19) . . ?
C52 C51 H51 119.9 . . ?
C51 C52 H52 119.7 . . ?
C53 C52 C51 120.54(19) . . ?
C53 C52 H52 119.7 . . ?
C52 C53 H53 120.1 . . ?
C52 C53 C54 119.86(19) . . ?
C54 C53 H53 120.1 . . ?
C53 C54 H54 120.2 . . ?
C55 C54 C53 119.69(19) . . ?
C55 C54 H54 120.2 . . ?
C50 C55 H55 119.6 . . ?
C54 C55 C50 120.71(18) . . ?
C54 C55 H55 119.6 . . ?
P4 Cu2 P3 128.009(19) . . ?
O3 Cu2 P3 119.12(4) . . ?
O3 Cu2 P4 94.19(4) . . ?
O4 Cu2 P3 97.20(4) . . ?
O4 Cu2 P4 124.30(4) . . ?
O4 Cu2 O3 88.37(5) . . ?
C74 P3 Cu2 109.50(6) . . ?
C74 P3 C80 102.20(8) . . ?
C74 P3 C86 105.10(8) . . ?
C80 P3 Cu2 110.92(6) . . ?
C86 P3 Cu2 122.60(6) . . ?
C86 P3 C80 104.52(8) . . ?
C92 P4 Cu2 107.92(6) . . ?
C98 P4 Cu2 121.55(6) . . ?
C98 P4 C92 103.20(8) . . ?
C98 P4 C104 106.31(8) . . ?
C104 P4 Cu2 113.47(6) . . ?
C104 P4 C92 102.25(8) . . ?
C56 O3 Cu2 125.04(11) . . ?
C58 O4 Cu2 126.23(11) . . ?
C70 C01D C71 120.84(18) . . ?
C70 C01D C73 118.70(18) . . ?
C71 C01D C73 120.45(18) . . ?
O3 C56 C57 126.61(16) . . ?
O3 C56 C59 114.04(15) . . ?
C57 C56 C59 119.34(15) . . ?
C56 C57 H57 117.8 . . ?
C56 C57 C58 124.35(16) . . ?
C58 C57 H57 117.8 . . ?
O4 C58 C57 126.46(16) . . ?
O4 C58 C67 115.46(15) . . ?
C57 C58 C67 118.00(15) . . ?
C60 C59 C56 117.18(16) . . ?
C64 C59 C56 123.53(16) . . ?
C64 C59 C60 119.20(16) . . ?
C59 C60 H60 119.8 . . ?
C61 C60 C59 120.34(17) . . ?
C61 C60 H60 119.8 . . ?
C60 C61 C62 120.72(17) . . ?
C60 C61 C65 119.47(18) . . ?
C62 C61 C65 119.81(17) . . ?
C61 C62 H62 120.5 . . ?
C63 C62 C61 118.94(17) . . ?
C63 C62 H62 120.5 . . ?
C62 C63 C64 120.73(18) . . ?
C62 C63 C66 119.77(18) . . ?
C64 C63 C66 119.41(18) . . ?
C59 C64 C63 120.07(17) . . ?
C59 C64 H64 120.0 . . ?
C63 C64 H64 120.0 . . ?
F13 C65 F14 106.02(19) . . ?
F13 C65 F15 107.7(2) . . ?
F13 C65 C61 112.7(2) . . ?
F14 C65 F15 104.7(2) . . ?
F14 C65 C61 113.30(17) . . ?
F15 C65 C61 111.95(18) . . ?
F16 C66 F17 106.85(18) . . ?
F16 C66 F18 105.55(19) . . ?
F16 C66 C63 112.75(18) . . ?
F17 C66 F18 105.71(18) . . ?
F17 C66 C63 113.00(18) . . ?
F18 C66 C63 112.39(18) . . ?
C68 C67 C58 117.77(16) . . ?
C71 C67 C58 123.06(16) . . ?
C71 C67 C68 119.11(16) . . ?
C67 C68 H68 119.9 . . ?
C69 C68 C67 120.23(17) . . ?
C69 C68 H68 119.9 . . ?
C68 C69 C70 120.80(18) . . ?
C68 C69 C72 120.07(18) . . ?
C70 C69 C72 119.08(18) . . ?
C01D C70 C69 118.81(18) . . ?
C01D C70 H70 120.6 . . ?
C69 C70 H70 120.6 . . ?
C01D C71 C67 120.21(18) . . ?
C01D C71 H71 119.9 . . ?
C67 C71 H71 119.9 . . ?
F19 C72 C69 111.54(19) . . ?
F20 C72 F19 106.28(19) . . ?
F20 C72 C69 112.24(19) . . ?
F21 C72 F19 105.5(2) . . ?
F21 C72 F20 107.9(2) . . ?
F21 C72 C69 112.90(18) . . ?
F22 C73 C01D 112.00(18) . . ?
F23 C73 F22 105.77(19) . . ?
F23 C73 C01D 113.18(17) . . ?
F24 C73 F22 105.82(19) . . ?
F24 C73 F23 107.2(2) . . ?
F24 C73 C01D 112.36(19) . . ?
C75 C74 P3 117.28(13) . . ?
C79 C74 P3 123.52(14) . . ?
C79 C74 C75 119.12(17) . . ?
C74 C75 H75 119.7 . . ?
C76 C75 C74 120.53(18) . . ?
C76 C75 H75 119.7 . . ?
C75 C76 H76 120.2 . . ?
C77 C76 C75 119.70(19) . . ?
C77 C76 H76 120.2 . . ?
C76 C77 H77 119.7 . . ?
C76 C77 C78 120.59(19) . . ?
C78 C77 H77 119.7 . . ?
C77 C78 H78 120.1 . . ?
C77 C78 C79 119.87(19) . . ?
C79 C78 H78 120.1 . . ?
C74 C79 C78 120.16(19) . . ?
C74 C79 H79 119.9 . . ?
C78 C79 H79 119.9 . . ?
C81 C80 P3 117.44(14) . . ?
C85 C80 P3 123.50(15) . . ?
C85 C80 C81 119.03(18) . . ?
C80 C81 H81 119.8 . . ?
C82 C81 C80 120.3(2) . . ?
C82 C81 H81 119.8 . . ?
C81 C82 H82 120.0 . . ?
C83 C82 C81 119.9(2) . . ?
C83 C82 H82 120.0 . . ?
C82 C83 H83 120.0 . . ?
C84 C83 C82 120.1(2) . . ?
C84 C83 H83 120.0 . . ?
C83 C84 H84 119.7 . . ?
C83 C84 C85 120.6(2) . . ?
C85 C84 H84 119.7 . . ?
C80 C85 C84 120.0(2) . . ?
C80 C85 H85 120.0 . . ?
C84 C85 H85 120.0 . . ?
C87 C86 P3 122.93(14) . . ?
C87 C86 C91 118.98(17) . . ?
C91 C86 P3 118.08(14) . . ?
C86 C87 H87 120.0 . . ?
C88 C87 C86 120.09(18) . . ?
C88 C87 H87 120.0 . . ?
C87 C88 H88 119.7 . . ?
C89 C88 C87 120.61(18) . . ?
C89 C88 H88 119.7 . . ?
C88 C89 H89 120.2 . . ?
C90 C89 C88 119.61(19) . . ?
C90 C89 H89 120.2 . . ?
C89 C90 H90 119.9 . . ?
C89 C90 C91 120.30(18) . . ?
C91 C90 H90 119.9 . . ?
C86 C91 H91 119.8 . . ?
C90 C91 C86 120.37(18) . . ?
C90 C91 H91 119.8 . . ?
C93 C92 P4 123.55(14) . . ?
C93 C92 C97 119.13(17) . . ?
C97 C92 P4 117.29(13) . . ?
C92 C93 H93 119.8 . . ?
C92 C93 C94 120.38(18) . . ?
C94 C93 H93 119.8 . . ?
C93 C94 H94 120.0 . . ?
C95 C94 C93 120.04(18) . . ?
C95 C94 H94 120.0 . . ?
C94 C95 H95 120.0 . . ?
C96 C95 C94 119.95(18) . . ?
C96 C95 H95 120.0 . . ?
C95 C96 H96 120.0 . . ?
C95 C96 C97 119.97(18) . . ?
C97 C96 H96 120.0 . . ?
C92 C97 H97 119.8 . . ?
C96 C97 C92 120.49(18) . . ?
C96 C97 H97 119.8 . . ?
C99 C98 P4 117.53(13) . . ?
C99 C98 C103 119.20(16) . . ?
C103 C98 P4 123.17(13) . . ?
C98 C99 H99 119.8 . . ?
C100 C99 C98 120.37(17) . . ?
C100 C99 H99 119.8 . . ?
C99 C100 H100 120.1 . . ?
C101 C100 C99 119.84(18) . . ?
C101 C100 H100 120.1 . . ?
C100 C101 H101 119.8 . . ?
C100 C101 C102 120.47(17) . . ?
C102 C101 H101 119.8 . . ?
C101 C102 H102 120.1 . . ?
C101 C102 C103 119.71(17) . . ?
C103 C102 H102 120.1 . . ?
C98 C103 H103 119.8 . . ?
C102 C103 C98 120.38(17) . . ?
C102 C103 H103 119.8 . . ?
C105 C104 P4 122.89(14) . . ?
C109 C104 P4 118.02(14) . . ?
C109 C104 C105 118.98(16) . . ?
C104 C105 H105 119.8 . . ?
C106 C105 C104 120.48(18) . . ?
C106 C105 H105 119.8 . . ?
C105 C106 H106 120.0 . . ?
C107 C106 C105 119.99(19) . . ?
C107 C106 H106 120.0 . . ?
C106 C107 H107 119.9 . . ?
C106 C107 C108 120.13(19) . . ?
C108 C107 H107 119.9 . . ?
C107 C108 H108 120.0 . . ?
C107 C108 C109 120.08(19) . . ?
C109 C108 H108 120.0 . . ?
C104 C109 H109 119.8 . . ?
C108 C109 C104 120.34(18) . . ?
C108 C109 H109 119.8 . . ?

loop_
_geom_bond_atom_site_label_1
_geom_bond_atom_site_label_2
_geom_bond_distance
_geom_bond_site_symmetry_2
_geom_bond_publ_flag
Cu1 P1 2.2266(5) . ?
Cu1 P2 2.2309(5) . ?
Cu1 O1 2.1042(13) . ?
Cu1 O2 2.0335(13) . ?
P1 C20 1.8211(19) . ?
P1 C26 1.8252(19) . ?
P1 C32 1.8228(19) . ?
P2 C38 1.8192(18) . ?
P2 C44 1.8243(19) . ?
P2 C50 1.8283(18) . ?
F1 C10 1.285(4) . ?
F2 C10 1.329(4) . ?
F3 C10 1.341(4) . ?
F4 C11 1.334(3) . ?
F5 C11 1.346(3) . ?
F6 C11 1.325(4) . ?
F7 C18 1.321(3) . ?
F8 C18 1.332(3) . ?
F9 C18 1.336(3) . ?
F10 C19 1.312(3) . ?
F11 C19 1.326(3) . ?
F12 C19 1.331(4) . ?
O1 C1 1.254(2) . ?
O2 C3 1.258(2) . ?
C1 C2 1.403(3) . ?
C1 C4 1.513(3) . ?
C2 H2 0.9500 . ?
C2 C3 1.405(3) . ?
C3 C12 1.511(3) . ?
C4 C5 1.386(3) . ?
C4 C9 1.393(3) . ?
C5 H5 0.9500 . ?
C5 C6 1.389(3) . ?
C6 C7 1.375(4) . ?
C6 C10 1.496(4) . ?
C7 H7 0.9500 . ?
C7 C8 1.384(4) . ?
C8 C9 1.394(3) . ?
C8 C11 1.487(4) . ?
C9 H9 0.9500 . ?
C12 C13 1.396(3) . ?
C12 C17 1.388(3) . ?
C13 H13 0.9500 . ?
C13 C14 1.393(3) . ?
C14 C15 1.383(3) . ?
C14 C18 1.503(3) . ?
C15 H15 0.9500 . ?
C15 C16 1.382(3) . ?
C16 C17 1.386(3) . ?
C16 C19 1.494(3) . ?
C17 H17 0.9500 . ?
C20 C21 1.392(3) . ?
C20 C25 1.395(3) . ?
C21 H21 0.9500 . ?
C21 C22 1.382(3) . ?
C22 H22 0.9500 . ?
C22 C23 1.379(3) . ?
C23 H23 0.9500 . ?
C23 C24 1.386(3) . ?
C24 H24 0.9500 . ?
C24 C25 1.383(3) . ?
C25 H25 0.9500 . ?
C26 C27 1.388(3) . ?
C26 C31 1.399(3) . ?
C27 H27 0.9500 . ?
C27 C28 1.384(3) . ?
C28 H28 0.9500 . ?
C28 C29 1.381(3) . ?
C29 H29 0.9500 . ?
C29 C30 1.378(3) . ?
C30 H30 0.9500 . ?
C30 C31 1.389(3) . ?
C31 H31 0.9500 . ?
C32 C33 1.391(3) . ?
C32 C37 1.401(3) . ?
C33 H33 0.9500 . ?
C33 C34 1.395(3) . ?
C34 H34 0.9500 . ?
C34 C35 1.377(3) . ?
C35 H35 0.9500 . ?
C35 C36 1.391(3) . ?
C36 H36 0.9500 . ?
C36 C37 1.382(3) . ?
C37 H37 0.9500 . ?
C38 C39 1.397(3) . ?
C38 C43 1.395(3) . ?
C39 H39 0.9500 . ?
C39 C40 1.384(3) . ?
C40 H40 0.9500 . ?
C40 C41 1.385(3) . ?
C41 H41 0.9500 . ?
C41 C42 1.381(3) . ?
C42 H42 0.9500 . ?
C42 C43 1.393(3) . ?
C43 H43 0.9500 . ?
C44 C45 1.390(3) . ?
C44 C49 1.395(3) . ?
C45 H45 0.9500 . ?
C45 C46 1.389(3) . ?
C46 H46 0.9500 . ?
C46 C47 1.379(3) . ?
C47 H47 0.9500 . ?
C47 C48 1.385(3) . ?
C48 H48 0.9500 . ?
C48 C49 1.389(3) . ?
C49 H49 0.9500 . ?
C50 C51 1.390(3) . ?
C50 C55 1.391(3) . ?
C51 H51 0.9500 . ?
C51 C52 1.388(3) . ?
C52 H52 0.9500 . ?
C52 C53 1.378(3) . ?
C53 H53 0.9500 . ?
C53 C54 1.389(3) . ?
C54 H54 0.9500 . ?
C54 C55 1.387(3) . ?
C55 H55 0.9500 . ?
Cu2 P3 2.2250(5) . ?
Cu2 P4 2.2198(5) . ?
Cu2 O3 2.0774(12) . ?
Cu2 O4 2.0705(12) . ?
P3 C74 1.8192(18) . ?
P3 C80 1.8271(19) . ?
P3 C86 1.8252(19) . ?
P4 C92 1.8309(18) . ?
P4 C98 1.8215(18) . ?
P4 C104 1.8273(18) . ?
F13 C65 1.314(3) . ?
F14 C65 1.321(3) . ?
F15 C65 1.327(3) . ?
F16 C66 1.324(3) . ?
F17 C66 1.330(2) . ?
F18 C66 1.344(3) . ?
F19 C72 1.337(3) . ?
F20 C72 1.324(3) . ?
F21 C72 1.321(3) . ?
F22 C73 1.332(2) . ?
F23 C73 1.330(3) . ?
F24 C73 1.321(3) . ?
O3 C56 1.264(2) . ?
O4 C58 1.258(2) . ?
C01D C70 1.387(3) . ?
C01D C71 1.388(3) . ?
C01D C73 1.495(3) . ?
C56 C57 1.399(2) . ?
C56 C59 1.508(2) . ?
C57 H57 0.9500 . ?
C57 C58 1.410(2) . ?
C58 C67 1.510(2) . ?
C59 C60 1.397(2) . ?
C59 C64 1.385(2) . ?
C60 H60 0.9500 . ?
C60 C61 1.382(3) . ?
C61 C62 1.388(3) . ?
C61 C65 1.499(3) . ?
C62 H62 0.9500 . ?
C62 C63 1.387(3) . ?
C63 C64 1.394(3) . ?
C63 C66 1.492(3) . ?
C64 H64 0.9500 . ?
C67 C68 1.393(2) . ?
C67 C71 1.390(2) . ?
C68 H68 0.9500 . ?
C68 C69 1.386(3) . ?
C69 C70 1.388(3) . ?
C69 C72 1.500(3) . ?
C70 H70 0.9500 . ?
C71 H71 0.9500 . ?
C74 C75 1.395(3) . ?
C74 C79 1.392(3) . ?
C75 H75 0.9500 . ?
C75 C76 1.387(3) . ?
C76 H76 0.9500 . ?
C76 C77 1.380(3) . ?
C77 H77 0.9500 . ?
C77 C78 1.381(3) . ?
C78 H78 0.9500 . ?
C78 C79 1.392(3) . ?
C79 H79 0.9500 . ?
C80 C81 1.397(3) . ?
C80 C85 1.388(3) . ?
C81 H81 0.9500 . ?
C81 C82 1.388(3) . ?
C82 H82 0.9500 . ?
C82 C83 1.378(3) . ?
C83 H83 0.9500 . ?
C83 C84 1.374(3) . ?
C84 H84 0.9500 . ?
C84 C85 1.389(3) . ?
C85 H85 0.9500 . ?
C86 C87 1.396(3) . ?
C86 C91 1.397(2) . ?
C87 H87 0.9500 . ?
C87 C88 1.389(3) . ?
C88 H88 0.9500 . ?
C88 C89 1.385(3) . ?
C89 H89 0.9500 . ?
C89 C90 1.385(3) . ?
C90 H90 0.9500 . ?
C90 C91 1.389(3) . ?
C91 H91 0.9500 . ?
C92 C93 1.389(2) . ?
C92 C97 1.396(3) . ?
C93 H93 0.9500 . ?
C93 C94 1.393(3) . ?
C94 H94 0.9500 . ?
C94 C95 1.387(3) . ?
C95 H95 0.9500 . ?
C95 C96 1.387(3) . ?
C96 H96 0.9500 . ?
C96 C97 1.388(3) . ?
C97 H97 0.9500 . ?
C98 C99 1.392(2) . ?
C98 C103 1.394(2) . ?
C99 H99 0.9500 . ?
C99 C100 1.389(3) . ?
C100 H100 0.9500 . ?
C100 C101 1.382(3) . ?
C101 H101 0.9500 . ?
C101 C102 1.386(3) . ?
C102 H102 0.9500 . ?
C102 C103 1.389(3) . ?
C103 H103 0.9500 . ?
C104 C105 1.399(2) . ?
C104 C109 1.394(3) . ?
C105 H105 0.9500 . ?
C105 C106 1.387(3) . ?
C106 H106 0.9500 . ?
C106 C107 1.385(3) . ?
C107 H107 0.9500 . ?
C107 C108 1.386(3) . ?
C108 H108 0.9500 . ?
C108 C109 1.389(3) . ?
C109 H109 0.9500 . ?

loop_
_geom_torsion_atom_site_label_1
_geom_torsion_atom_site_label_2
_geom_torsion_atom_site_label_3
_geom_torsion_atom_site_label_4
_geom_torsion
_geom_torsion_site_symmetry_1
_geom_torsion_site_symmetry_2
_geom_torsion_site_symmetry_3
_geom_torsion_site_symmetry_4
_geom_torsion_publ_flag
Cu1 P1 C20 C21 29.40(17) . . . . ?
Cu1 P1 C20 C25 -150.66(15) . . . . ?
Cu1 P1 C26 C27 -156.48(15) . . . . ?
Cu1 P1 C26 C31 21.81(16) . . . . ?
Cu1 P1 C32 C33 -115.86(15) . . . . ?
Cu1 P1 C32 C37 59.63(16) . . . . ?
Cu1 P2 C38 C39 58.26(16) . . . . ?
Cu1 P2 C38 C43 -112.61(15) . . . . ?
Cu1 P2 C44 C45 12.93(18) . . . . ?
Cu1 P2 C44 C49 -169.48(13) . . . . ?
Cu1 P2 C50 C51 -132.72(16) . . . . ?
Cu1 P2 C50 C55 44.33(16) . . . . ?
Cu1 O1 C1 C2 -3.9(3) . . . . ?
Cu1 O1 C1 C4 177.98(12) . . . . ?
Cu1 O2 C3 C2 7.9(3) . . . . ?
Cu1 O2 C3 C12 -172.74(12) . . . . ?
P1 C20 C21 C22 -179.65(17) . . . . ?
P1 C20 C25 C24 180.00(17) . . . . ?
P1 C26 C27 C28 178.72(16) . . . . ?
P1 C26 C31 C30 -179.03(15) . . . . ?
P1 C32 C33 C34 175.20(15) . . . . ?
P1 C32 C37 C36 -175.71(15) . . . . ?
P2 C38 C39 C40 -171.12(16) . . . . ?
P2 C38 C43 C42 170.12(15) . . . . ?
P2 C44 C45 C46 177.01(17) . . . . ?
P2 C44 C49 C48 -176.76(15) . . . . ?
P2 C50 C51 C52 176.74(16) . . . . ?
P2 C50 C55 C54 -177.02(15) . . . . ?
O1 C1 C2 C3 -1.2(3) . . . . ?
O1 C1 C4 C5 28.3(3) . . . . ?
O1 C1 C4 C9 -150.2(2) . . . . ?
O2 C3 C12 C13 176.8(2) . . . . ?
O2 C3 C12 C17 -1.3(3) . . . . ?
C1 C2 C3 O2 -0.8(3) . . . . ?
C1 C2 C3 C12 179.90(18) . . . . ?
C1 C4 C5 C6 178.9(2) . . . . ?
C1 C4 C9 C8 179.2(2) . . . . ?
C2 C1 C4 C5 -150.0(2) . . . . ?
C2 C1 C4 C9 31.4(3) . . . . ?
C2 C3 C12 C13 -3.8(3) . . . . ?
C2 C3 C12 C17 178.13(19) . . . . ?
C3 C12 C13 C14 -178.4(2) . . . . ?
C3 C12 C17 C16 179.3(2) . . . . ?
C4 C1 C2 C3 176.86(18) . . . . ?
C4 C5 C6 C7 2.3(4) . . . . ?
C4 C5 C6 C10 -176.1(3) . . . . ?
C5 C4 C9 C8 0.7(3) . . . . ?
C5 C6 C7 C8 -0.2(4) . . . . ?
C5 C6 C10 F1 -15.7(5) . . . . ?
C5 C6 C10 F2 107.0(3) . . . . ?
C5 C6 C10 F3 -138.9(3) . . . . ?
C6 C7 C8 C9 -1.7(4) . . . . ?
C6 C7 C8 C11 175.8(3) . . . . ?
C7 C6 C10 F1 165.8(3) . . . . ?
C7 C6 C10 F2 -71.6(4) . . . . ?
C7 C6 C10 F3 42.6(4) . . . . ?
C7 C8 C9 C4 1.5(3) . . . . ?
C7 C8 C11 F4 51.1(4) . . . . ?
C7 C8 C11 F5 -67.4(3) . . . . ?
C7 C8 C11 F6 173.2(3) . . . . ?
C9 C4 C5 C6 -2.6(3) . . . . ?
C9 C8 C11 F4 -131.5(3) . . . . ?
C9 C8 C11 F5 110.1(3) . . . . ?
C9 C8 C11 F6 -9.3(4) . . . . ?
C10 C6 C7 C8 178.3(3) . . . . ?
C11 C8 C9 C4 -176.0(2) . . . . ?
C12 C13 C14 C15 -0.5(4) . . . . ?
C12 C13 C14 C18 -177.2(2) . . . . ?
C13 C12 C17 C16 1.0(3) . . . . ?
C13 C14 C15 C16 0.7(4) . . . . ?
C13 C14 C18 F7 86.0(3) . . . . ?
C13 C14 C18 F8 -34.6(4) . . . . ?
C13 C14 C18 F9 -155.2(2) . . . . ?
C14 C15 C16 C17 0.0(4) . . . . ?
C14 C15 C16 C19 176.6(3) . . . . ?
C15 C14 C18 F7 -90.7(3) . . . . ?
C15 C14 C18 F8 148.7(3) . . . . ?
C15 C14 C18 F9 28.1(4) . . . . ?
C15 C16 C17 C12 -0.9(4) . . . . ?
C15 C16 C19 F10 141.7(3) . . . . ?
C15 C16 C19 F11 20.5(4) . . . . ?
C15 C16 C19 F12 -98.8(3) . . . . ?
C17 C12 C13 C14 -0.3(3) . . . . ?
C17 C16 C19 F10 -41.7(4) . . . . ?
C17 C16 C19 F11 -162.9(2) . . . . ?
C17 C16 C19 F12 77.9(3) . . . . ?
C18 C14 C15 C16 177.3(3) . . . . ?
C19 C16 C17 C12 -177.5(2) . . . . ?
C20 P1 C26 C27 -33.70(18) . . . . ?
C20 P1 C26 C31 144.58(15) . . . . ?
C20 P1 C32 C33 117.50(16) . . . . ?
C20 P1 C32 C37 -67.01(16) . . . . ?
C20 C21 C22 C23 -0.1(3) . . . . ?
C21 C20 C25 C24 -0.1(3) . . . . ?
C21 C22 C23 C24 -0.7(4) . . . . ?
C22 C23 C24 C25 1.0(4) . . . . ?
C23 C24 C25 C20 -0.6(4) . . . . ?
C25 C20 C21 C22 0.4(3) . . . . ?
C26 P1 C20 C21 -91.55(16) . . . . ?
C26 P1 C20 C25 88.38(18) . . . . ?
C26 P1 C32 C33 8.76(18) . . . . ?
C26 P1 C32 C37 -175.74(15) . . . . ?
C26 C27 C28 C29 -0.7(3) . . . . ?
C27 C26 C31 C30 -0.7(3) . . . . ?
C27 C28 C29 C30 1.2(3) . . . . ?
C28 C29 C30 C31 -1.4(3) . . . . ?
C29 C30 C31 C26 1.2(3) . . . . ?
C31 C26 C27 C28 0.4(3) . . . . ?
C32 P1 C20 C21 159.13(15) . . . . ?
C32 P1 C20 C25 -20.94(19) . . . . ?
C32 P1 C26 C27 74.18(18) . . . . ?
C32 P1 C26 C31 -107.53(15) . . . . ?
C32 C33 C34 C35 0.2(3) . . . . ?
C33 C32 C37 C36 0.0(3) . . . . ?
C33 C34 C35 C36 0.0(3) . . . . ?
C34 C35 C36 C37 -0.3(3) . . . . ?
C35 C36 C37 C32 0.3(3) . . . . ?
C37 C32 C33 C34 -0.2(3) . . . . ?
C38 P2 C44 C45 -108.73(16) . . . . ?
C38 P2 C44 C49 68.86(17) . . . . ?
C38 P2 C50 C51 -15.30(19) . . . . ?
C38 P2 C50 C55 161.75(15) . . . . ?
C38 C39 C40 C41 0.9(3) . . . . ?
C39 C38 C43 C42 -0.7(3) . . . . ?
C39 C40 C41 C42 -1.4(3) . . . . ?
C40 C41 C42 C43 0.8(3) . . . . ?
C41 C42 C43 C38 0.2(3) . . . . ?
C43 C38 C39 C40 0.1(3) . . . . ?
C44 P2 C38 C39 -170.98(15) . . . . ?
C44 P2 C38 C43 18.15(18) . . . . ?
C44 P2 C50 C51 92.94(18) . . . . ?
C44 P2 C50 C55 -90.01(16) . . . . ?
C44 C45 C46 C47 0.2(3) . . . . ?
C45 C44 C49 C48 0.8(3) . . . . ?
C45 C46 C47 C48 0.0(3) . . . . ?
C46 C47 C48 C49 0.1(3) . . . . ?
C47 C48 C49 C44 -0.6(3) . . . . ?
C49 C44 C45 C46 -0.7(3) . . . . ?
C50 P2 C38 C39 -61.89(17) . . . . ?
C50 P2 C38 C43 127.25(16) . . . . ?
C50 P2 C44 C45 141.39(16) . . . . ?
C50 P2 C44 C49 -41.02(17) . . . . ?
C50 C51 C52 C53 -0.6(3) . . . . ?
C51 C50 C55 C54 0.2(3) . . . . ?
C51 C52 C53 C54 1.6(3) . . . . ?
C52 C53 C54 C55 -1.6(3) . . . . ?
C53 C54 C55 C50 0.7(3) . . . . ?
C55 C50 C51 C52 -0.2(3) . . . . ?
Cu2 P3 C74 C75 -36.31(15) . . . . ?
Cu2 P3 C74 C79 140.33(15) . . . . ?
Cu2 P3 C80 C81 -54.13(15) . . . . ?
Cu2 P3 C80 C85 123.82(15) . . . . ?
Cu2 P3 C86 C87 140.69(13) . . . . ?
Cu2 P3 C86 C91 -38.48(17) . . . . ?
Cu2 P4 C92 C93 134.83(14) . . . . ?
Cu2 P4 C92 C97 -43.07(15) . . . . ?
Cu2 P4 C98 C99 -27.50(16) . . . . ?
Cu2 P4 C98 C103 156.24(13) . . . . ?
Cu2 P4 C104 C105 139.47(14) . . . . ?
Cu2 P4 C104 C109 -36.66(16) . . . . ?
Cu2 O3 C56 C57 18.3(2) . . . . ?
Cu2 O3 C56 C59 -162.99(11) . . . . ?
Cu2 O4 C58 C57 9.4(3) . . . . ?
Cu2 O4 C58 C67 -167.21(11) . . . . ?
P3 C74 C75 C76 176.51(14) . . . . ?
P3 C74 C79 C78 -175.50(16) . . . . ?
P3 C80 C81 C82 -179.13(16) . . . . ?
P3 C80 C85 C84 -179.01(16) . . . . ?
P3 C86 C87 C88 -179.40(14) . . . . ?
P3 C86 C91 C90 -179.06(15) . . . . ?
P4 C92 C93 C94 -178.92(14) . . . . ?
P4 C92 C97 C96 179.99(15) . . . . ?
P4 C98 C99 C100 -174.82(14) . . . . ?
P4 C98 C103 C102 174.97(14) . . . . ?
P4 C104 C105 C106 -176.48(15) . . . . ?
P4 C104 C109 C108 176.23(14) . . . . ?
O3 C56 C57 C58 -3.2(3) . . . . ?
O3 C56 C59 C60 37.5(2) . . . . ?
O3 C56 C59 C64 -139.03(18) . . . . ?
O4 C58 C67 C68 32.1(2) . . . . ?
O4 C58 C67 C71 -150.84(17) . . . . ?
C56 C57 C58 O4 -12.4(3) . . . . ?
C56 C57 C58 C67 164.21(16) . . . . ?
C56 C59 C60 C61 -176.74(16) . . . . ?
C56 C59 C64 C63 175.98(17) . . . . ?
C57 C56 C59 C60 -143.71(17) . . . . ?
C57 C56 C59 C64 39.8(3) . . . . ?
C57 C58 C67 C68 -144.88(17) . . . . ?
C57 C58 C67 C71 32.2(3) . . . . ?
C58 C67 C68 C69 176.40(17) . . . . ?
C58 C67 C71 C01D -176.64(17) . . . . ?
C59 C56 C57 C58 178.14(16) . . . . ?
C59 C60 C61 C62 0.7(3) . . . . ?
C59 C60 C61 C65 -179.05(18) . . . . ?
C60 C59 C64 C63 -0.4(3) . . . . ?
C60 C61 C62 C63 -0.7(3) . . . . ?
C60 C61 C65 F13 -144.1(2) . . . . ?
C60 C61 C65 F14 -23.8(3) . . . . ?
C60 C61 C65 F15 94.3(2) . . . . ?
C61 C62 C63 C64 0.2(3) . . . . ?
C61 C62 C63 C66 176.70(19) . . . . ?
C62 C61 C65 F13 36.1(3) . . . . ?
C62 C61 C65 F14 156.5(2) . . . . ?
C62 C61 C65 F15 -85.4(3) . . . . ?
C62 C63 C64 C59 0.4(3) . . . . ?
C62 C63 C66 F16 -96.2(2) . . . . ?
C62 C63 C66 F17 25.1(3) . . . . ?
C62 C63 C66 F18 144.68(19) . . . . ?
C64 C59 C60 C61 -0.1(3) . . . . ?
C64 C63 C66 F16 80.4(3) . . . . ?
C64 C63 C66 F17 -158.31(19) . . . . ?
C64 C63 C66 F18 -38.8(3) . . . . ?
C65 C61 C62 C63 179.00(19) . . . . ?
C66 C63 C64 C59 -176.12(18) . . . . ?
C67 C68 C69 C70 0.3(3) . . . . ?
C67 C68 C69 C72 -176.90(19) . . . . ?
C68 C67 C71 C01D 0.4(3) . . . . ?
C68 C69 C70 C01D 0.5(3) . . . . ?
C68 C69 C72 F19 95.0(2) . . . . ?
C68 C69 C72 F20 -145.9(2) . . . . ?
C68 C69 C72 F21 -23.6(3) . . . . ?
C70 C01D C71 C67 0.5(3) . . . . ?
C70 C01D C73 F22 -49.6(3) . . . . ?
C70 C01D C73 F23 -169.1(2) . . . . ?
C70 C01D C73 F24 69.3(3) . . . . ?
C70 C69 C72 F19 -82.3(2) . . . . ?
C70 C69 C72 F20 36.9(3) . . . . ?
C70 C69 C72 F21 159.1(2) . . . . ?
C71 C01D C70 C69 -0.9(3) . . . . ?
C71 C01D C73 F22 131.6(2) . . . . ?
C71 C01D C73 F23 12.2(3) . . . . ?
C71 C01D C73 F24 -109.4(2) . . . . ?
C71 C67 C68 C69 -0.8(3) . . . . ?
C72 C69 C70 C01D 177.8(2) . . . . ?
C73 C01D C70 C69 -179.67(19) . . . . ?
C73 C01D C71 C67 179.18(18) . . . . ?
C74 P3 C80 C81 62.50(16) . . . . ?
C74 P3 C80 C85 -119.54(16) . . . . ?
C74 P3 C86 C87 15.03(18) . . . . ?
C74 P3 C86 C91 -164.14(14) . . . . ?
C74 C75 C76 C77 -1.3(3) . . . . ?
C75 C74 C79 C78 1.1(3) . . . . ?
C75 C76 C77 C78 2.1(3) . . . . ?
C76 C77 C78 C79 -1.3(3) . . . . ?
C77 C78 C79 C74 -0.3(3) . . . . ?
C79 C74 C75 C76 -0.3(3) . . . . ?
C80 P3 C74 C75 -153.96(14) . . . . ?
C80 P3 C74 C79 22.68(18) . . . . ?
C80 P3 C86 C87 -92.19(16) . . . . ?
C80 P3 C86 C91 88.63(15) . . . . ?
C80 C81 C82 C83 -2.1(3) . . . . ?
C81 C80 C85 C84 -1.1(3) . . . . ?
C81 C82 C83 C84 -0.3(3) . . . . ?
C82 C83 C84 C85 2.1(3) . . . . ?
C83 C84 C85 C80 -1.4(3) . . . . ?
C85 C80 C81 C82 2.8(3) . . . . ?
C86 P3 C74 C75 97.13(15) . . . . ?
C86 P3 C74 C79 -86.23(17) . . . . ?
C86 P3 C80 C81 171.86(14) . . . . ?
C86 P3 C80 C85 -10.19(18) . . . . ?
C86 C87 C88 C89 -1.4(3) . . . . ?
C87 C86 C91 C90 1.7(3) . . . . ?
C87 C88 C89 C90 1.5(3) . . . . ?
C88 C89 C90 C91 0.1(3) . . . . ?
C89 C90 C91 C86 -1.6(3) . . . . ?
C91 C86 C87 C88 -0.2(3) . . . . ?
C92 P4 C98 C99 93.49(15) . . . . ?
C92 P4 C98 C103 -82.77(16) . . . . ?
C92 P4 C104 C105 23.52(17) . . . . ?
C92 P4 C104 C109 -152.61(14) . . . . ?
C92 C93 C94 C95 -0.8(3) . . . . ?
C93 C92 C97 C96 2.0(3) . . . . ?
C93 C94 C95 C96 1.8(3) . . . . ?
C94 C95 C96 C97 -0.9(3) . . . . ?
C95 C96 C97 C92 -1.0(3) . . . . ?
C97 C92 C93 C94 -1.1(3) . . . . ?
C98 P4 C92 C93 4.99(17) . . . . ?
C98 P4 C92 C97 -172.91(14) . . . . ?
C98 P4 C104 C105 -84.36(16) . . . . ?
C98 P4 C104 C109 99.51(15) . . . . ?
C98 C99 C100 C101 -0.4(3) . . . . ?
C99 C98 C103 C102 -1.2(3) . . . . ?
C99 C100 C101 C102 -1.3(3) . . . . ?
C100 C101 C102 C103 1.6(3) . . . . ?
C101 C102 C103 C98 -0.4(3) . . . . ?
C103 C98 C99 C100 1.6(3) . . . . ?
C104 P4 C92 C93 -105.26(15) . . . . ?
C104 P4 C92 C97 76.84(15) . . . . ?
C104 P4 C98 C99 -159.31(14) . . . . ?
C104 P4 C98 C103 24.43(17) . . . . ?
C104 C105 C106 C107 0.5(3) . . . . ?
C105 C104 C109 C108 0.0(3) . . . . ?
C105 C106 C107 C108 -0.2(3) . . . . ?
C106 C107 C108 C109 -0.2(3) . . . . ?
C107 C108 C109 C104 0.4(3) . . . . ?
C109 C104 C105 C106 -0.4(3) . . . . ?
